data_7044330
loop_
_publ_author_name
'Cui, Xiaobing'
'Lv, Ying'
'xiao, lina'
'hao, xiangrong'
'Xu, Ji-Qing'

_publ_section_title
;
 A series of organic-inorganic hybrid compounds formed by [P2W18O62]6- and
 several types of transition metal complexes
;
_journal_name_full 'Dalton Trans.'
_journal_paper_doi 10.1039/C7DT02814H
_journal_year 2017
_chemical_formula_sum 'C60 H64 Cu3 N10 O74 P2 W18'
_chemical_formula_weight 5671.07
_space_group_crystal_system monoclinic
_space_group_IT_number 14
_space_group_name_Hall '-P 2ybc'
_space_group_name_H-M_alt 'P 1 21/c 1'
_symmetry_space_group_name_Hall '-P 2ybc'
_symmetry_space_group_name_H-M 'P 1 21/c 1'
_atom_sites_solution_hydrogens geom
_audit_creation_method SHELXL-2014/7
_audit_update_record
;
2017-07-26 deposited with the CCDC.
2017-09-25 downloaded from the CCDC.
;
_cell_angle_alpha 90
_cell_angle_beta 100.70(3)
_cell_angle_gamma 90
_cell_formula_units_Z 4
_cell_length_a 25.005(5)
_cell_length_b 16.962(3)
_cell_length_c 24.923(5)
_cell_measurement_reflns_used 71120
_cell_measurement_temperature 293(2)
_cell_measurement_theta_max 27.48
_cell_measurement_theta_min 3.02
_cell_volume 10387(4)
_computing_cell_refinement 'Bruker XSCANS'
_computing_data_collection 'Bruker XSCANS'
_computing_data_reduction 'SHELXL-2014/7 (Sheldrick, 2014)'
_computing_molecular_graphics 'SHELXL-2014/7 (Sheldrick, 2014)'
_computing_publication_material 'SHELXL-2014/7 (Sheldrick, 2014)'
_computing_structure_refinement 'SHELXL-2014/7 (Sheldrick, 2014)'
_computing_structure_solution 'SHELXL-2014/7 (Sheldrick, 2014)'
_diffrn_ambient_temperature 293(2)
_diffrn_measured_fraction_theta_full 0.998
_diffrn_measured_fraction_theta_max 0.995
_diffrn_measurement_device_type 'Bruker P4'
_diffrn_radiation_type MoK\a
_diffrn_radiation_wavelength 0.71073
_diffrn_reflns_av_R_equivalents 0.0849
_diffrn_reflns_av_unetI/netI 0.0788
_diffrn_reflns_Laue_measured_fraction_full 0.998
_diffrn_reflns_Laue_measured_fraction_max 0.995
_diffrn_reflns_limit_h_max 32
_diffrn_reflns_limit_h_min -32
_diffrn_reflns_limit_k_max 22
_diffrn_reflns_limit_k_min -22
_diffrn_reflns_limit_l_max 27
_diffrn_reflns_limit_l_min -32
_diffrn_reflns_number 96171
_diffrn_reflns_point_group_measured_fraction_full 0.998
_diffrn_reflns_point_group_measured_fraction_max 0.995
_diffrn_reflns_theta_full 25.242
_diffrn_reflns_theta_max 27.480
_diffrn_reflns_theta_min 3.015
_exptl_absorpt_coefficient_mu 20.583
_exptl_absorpt_correction_T_max 1.0000
_exptl_absorpt_correction_T_min 0.1722
_exptl_absorpt_correction_type empirical
_exptl_crystal_colour green
_exptl_crystal_density_diffrn 3.626
_exptl_crystal_description block
_exptl_crystal_F_000 10140
_exptl_crystal_size_max 0.25
_exptl_crystal_size_mid 0.24
_exptl_crystal_size_min 0.18
_refine_diff_density_max 2.549
_refine_diff_density_min -2.947
_refine_diff_density_rms 0.346
_refine_ls_extinction_coef 0.000088(5)
_refine_ls_extinction_expression Fc^*^=kFc[1+0.001xFc^2^\l^3^/sin(2\q)]^-1/4^
_refine_ls_extinction_method 'SHELXL-2014/7 (Sheldrick 2014'
_refine_ls_goodness_of_fit_ref 1.025
_refine_ls_hydrogen_treatment constr
_refine_ls_matrix_type full
_refine_ls_number_parameters 1505
_refine_ls_number_reflns 23705
_refine_ls_number_restraints 36
_refine_ls_restrained_S_all 1.025
_refine_ls_R_factor_all 0.0544
_refine_ls_R_factor_gt 0.0399
_refine_ls_shift/su_max 0.004
_refine_ls_shift/su_mean 0.000
_refine_ls_structure_factor_coef Fsqd
_refine_ls_weighting_details 'w=1/[\s^2^(Fo^2^)+(0.0259P)^2^+18.1281P] where P=(Fo^2^+2Fc^2^)/3'
_refine_ls_weighting_scheme calc
_refine_ls_wR_factor_gt 0.0763
_refine_ls_wR_factor_ref 0.0811
_reflns_Friedel_coverage 0.000
_reflns_number_gt 19175
_reflns_number_total 23705
_reflns_threshold_expression 'I > 2\s(I)'
_cod_data_source_file c7dt02814h2.cif
_cod_data_source_block 1
_cod_database_code 7044330
_shelx_shelxl_version_number 2014/7
_shelx_space_group_comment
;
The symmetry employed for this shelxl refinement is uniquely defined
by the following loop, which should always be used as a source of
symmetry information in preference to the above space-group names.
They are only intended as comments.
;

loop_
_space_group_symop_operation_xyz
'x, y, z'
'-x, y+1/2, -z+1/2'
'-x, -y, -z'
'x, -y-1/2, z-1/2'

loop_
_atom_site_label
_atom_site_type_symbol
_atom_site_fract_x
_atom_site_fract_y
_atom_site_fract_z
_atom_site_U_iso_or_equiv
_atom_site_adp_type
_atom_site_occupancy
_atom_site_site_symmetry_order
_atom_site_calc_flag
_atom_site_refinement_flags_posn
_atom_site_refinement_flags_adp
W1 W 0.23192(2) 0.93971(2) 0.03905(2) 0.01780(8) Uani 1 1 d . .
W2 W 0.15109(2) 0.80641(2) 0.08315(2) 0.01773(8) Uani 1 1 d . .
W3 W 0.24814(2) 0.92741(2) 0.36120(2) 0.02139(8) Uani 1 1 d . .
W4 W 0.19346(2) 0.71542(2) 0.21891(2) 0.01873(8) Uani 1 1 d . .
W5 W 0.08330(2) 0.96707(2) 0.14961(2) 0.01945(8) Uani 1 1 d . .
W6 W 0.36369(2) 0.99139(2) 0.12360(2) 0.02037(8) Uani 1 1 d . .
W7 W 0.16266(2) 1.10136(2) 0.10360(2) 0.01860(8) Uani 1 1 d . .
W8 W 0.33549(2) 1.07275(2) 0.30958(2) 0.02074(8) Uani 1 1 d . .
W9 W 0.16826(2) 1.22176(2) 0.22832(2) 0.02269(9) Uani 1 1 d . .
W10 W 0.40339(2) 0.90742(2) 0.24702(2) 0.02063(8) Uani 1 1 d . .
W11 W 0.29531(2) 1.15567(2) 0.18641(2) 0.02084(8) Uani 1 1 d . .
W12 W 0.20825(2) 1.13703(2) 0.35226(2) 0.02311(9) Uani 1 1 d . .
W13 W 0.12758(2) 0.87759(2) 0.28541(2) 0.02071(8) Uani 1 1 d . .
W14 W 0.34438(2) 0.79338(2) 0.05968(2) 0.02171(8) Uani 1 1 d . .
W15 W 0.31405(2) 0.76342(2) 0.29644(2) 0.01982(8) Uani 1 1 d . .
W16 W 0.26253(2) 0.66045(2) 0.10505(2) 0.02174(8) Uani 1 1 d . .
W17 W 0.38377(2) 0.70915(2) 0.18336(2) 0.02243(8) Uani 1 1 d . .
W18 W 0.08655(2) 1.08766(2) 0.27412(2) 0.02310(8) Uani 1 1 d . .
P2 P 0.20678(9) 1.02189(11) 0.23442(7) 0.0153(4) Uani 1 1 d . .
P1 P 0.27797(9) 0.84937(11) 0.16626(7) 0.0148(4) Uani 1 1 d . .
Cu3 Cu 0.42824(5) 1.25524(6) 0.01393(5) 0.0302(3) Uani 1 1 d . .
Cu2 Cu 0.00477(6) 0.71330(6) 0.06836(4) 0.0349(3) Uani 1 1 d . .
Cu1 Cu 0.25527(5) 0.56616(6) 0.33628(4) 0.0300(3) Uani 1 1 d . .
O41 O 0.2771(3) 1.1306(3) 0.3337(2) 0.0223(13) Uani 1 1 d . .
O9 O 0.1776(2) 1.0899(3) 0.26127(19) 0.0156(12) Uani 1 1 d . .
O40 O 0.1657(3) 0.7907(3) 0.2626(2) 0.0235(14) Uani 1 1 d . .
O62 O 0.2406(3) 1.2096(3) 0.2183(2) 0.0254(15) Uani 1 1 d . .
O61 O 0.2371(3) 1.1263(3) 0.1305(2) 0.0208(13) Uani 1 1 d . .
O60 O 0.1713(3) 0.8692(3) 0.02686(19) 0.0185(13) Uani 1 1 d . .
O59 O 0.3014(3) 0.6995(3) 0.0506(2) 0.0215(13) Uani 1 1 d . .
O58 O 0.3394(3) 1.0767(3) 0.1620(2) 0.0225(13) Uani 1 1 d . .
O57 O 0.3605(3) 0.8476(3) 0.2881(2) 0.0205(13) Uani 1 1 d . .
O56 O 0.4178(3) 0.9664(3) 0.1859(2) 0.0235(12) Uani 1 1 d . U
O55 O 0.0944(2) 1.0512(3) 0.10104(19) 0.0197(13) Uani 1 1 d . .
O54 O 0.2804(3) 0.8536(3) 0.0334(2) 0.0205(13) Uani 1 1 d . .
O53 O 0.1147(3) 0.8959(3) 0.1067(2) 0.0204(13) Uani 1 1 d . .
O52 O 0.1536(3) 0.7645(3) 0.1550(2) 0.0194(13) Uani 1 1 d . .
O51 O 0.2593(2) 0.8146(3) 0.21616(19) 0.0180(12) Uani 1 1 d . .
O50 O 0.2340(3) 0.6641(3) 0.1704(2) 0.0217(14) Uani 1 1 d . .
O49 O 0.3199(2) 0.9145(3) 0.1817(2) 0.0176(12) Uani 1 1 d . .
O48 O 0.4101(3) 0.8107(3) 0.2079(2) 0.0222(13) Uani 1 1 d . .
O47 O 0.2051(2) 0.9479(3) 0.26875(19) 0.0152(12) Uani 1 1 d . .
O46 O 0.2297(2) 0.8774(3) 0.12378(19) 0.0163(12) Uani 1 1 d . .
O45 O 0.3061(3) 0.9838(3) 0.3409(2) 0.0236(14) Uani 1 1 d . .
O44 O 0.3751(3) 1.0018(3) 0.2735(2) 0.0245(14) Uani 1 1 d . .
O43 O 0.3405(3) 1.1523(3) 0.2573(2) 0.0241(14) Uani 1 1 d . .
O42 O 0.1025(3) 0.9817(3) 0.2971(2) 0.0228(13) Uani 1 1 d . .
O39 O 0.3475(3) 0.7088(3) 0.2433(2) 0.0233(14) Uani 1 1 d . .
O38 O 0.1521(3) 0.6382(3) 0.2268(2) 0.0262(14) Uani 1 1 d . .
O37 O 0.1740(2) 1.0108(3) 0.1765(2) 0.0180(12) Uani 1 1 d . .
O36 O 0.1772(3) 0.8819(3) 0.3526(2) 0.0234(14) Uani 1 1 d . .
O35 O 0.2527(2) 0.6933(3) 0.2786(2) 0.0195(13) Uani 1 1 d . .
O34 O 0.2732(3) 0.8337(3) 0.3304(2) 0.0223(13) Uani 1 1 d . .
O33 O 0.1001(3) 0.8978(3) 0.2092(2) 0.0221(13) Uani 1 1 d . .
O32 O 0.1476(2) 1.1712(3) 0.1595(2) 0.0202(13) Uani 1 1 d . .
O31 O 0.3062(3) 0.7817(3) 0.13905(19) 0.0191(11) Uani 1 1 d . U
O30 O 0.4659(3) 0.9071(3) 0.2874(2) 0.0294(15) Uani 1 1 d . .
O29 O 0.1307(3) 1.1221(3) 0.3422(2) 0.0232(13) Uani 1 1 d . .
O28 O 0.2406(3) 0.5714(3) 0.0784(2) 0.0311(16) Uani 1 1 d . .
O27 O 0.2652(2) 1.0481(3) 0.2335(2) 0.0171(12) Uani 1 1 d . .
O26 O 0.0713(2) 1.0455(3) 0.2026(2) 0.0208(13) Uani 1 1 d . .
O25 O 0.3721(3) 0.8900(3) 0.0918(2) 0.0252(14) Uani 1 1 d . .
O24 O 0.1868(3) 1.0155(3) 0.0661(2) 0.0210(13) Uani 1 1 d . .
O23 O 0.3325(3) 0.6336(3) 0.1470(2) 0.0229(13) Uani 1 1 d . .
O22 O 0.4392(3) 0.6503(3) 0.2051(2) 0.0327(16) Uani 1 1 d . .
O21 O 0.2939(3) 0.9928(3) 0.0777(2) 0.0213(13) Uani 1 1 d . .
O20 O 0.0982(3) 1.1894(3) 0.2442(2) 0.0251(14) Uani 1 1 d . .
O19 O 0.3858(3) 1.1021(3) 0.3617(2) 0.0315(16) Uani 1 1 d . .
O18 O 0.0749(3) 0.8271(3) 0.3036(2) 0.0292(15) Uani 1 1 d . .
O17 O 0.2162(3) 1.0278(3) 0.3700(2) 0.0243(14) Uani 1 1 d . .
O16 O 0.2037(3) 0.7292(3) 0.0753(2) 0.0225(13) Uani 1 1 d . .
O15 O 0.0953(3) 0.7607(3) 0.0473(2) 0.0248(14) Uani 1 1 d . .
O14 O 0.2272(3) 0.9758(3) -0.0254(2) 0.0247(14) Uani 1 1 d . .
O13 O 0.4021(3) 1.0441(3) 0.0865(2) 0.0332(16) Uani 1 1 d . .
O12 O 0.3969(3) 0.7369(3) 0.1117(2) 0.0242(14) Uani 1 1 d . .
O11 O 0.1927(3) 1.2280(3) 0.3061(2) 0.0238(14) Uani 1 1 d . .
O10 O 0.1470(3) 1.1647(3) 0.0499(2) 0.0257(15) Uani 1 1 d . .
O8 O 0.1550(3) 1.3189(3) 0.2120(2) 0.0313(16) Uani 1 1 d . .
O7 O 0.2725(3) 0.9087(3) 0.4282(2) 0.0300(16) Uani 1 1 d . .
O6 O 0.3210(3) 1.2361(3) 0.1596(2) 0.0306(16) Uani 1 1 d . .
O5 O 0.3489(3) 0.7160(3) 0.3527(2) 0.0272(15) Uani 1 1 d . .
O4 O 0.2203(3) 1.1795(3) 0.4152(2) 0.0345(17) Uani 1 1 d . .
O3 O 0.0239(3) 1.1005(3) 0.2893(3) 0.0358(16) Uani 1 1 d . .
O2 O 0.0165(3) 0.9467(3) 0.1255(2) 0.0288(15) Uani 1 1 d . .
N3 N 0.1788(3) 0.5275(4) 0.3162(3) 0.0233(17) Uani 1 1 d . .
O1 O 0.3734(3) 0.7894(3) 0.0030(2) 0.0340(17) Uani 1 1 d . .
N4 N 0.2224(3) 0.6416(4) 0.3820(3) 0.0222(16) Uani 1 1 d . .
N8 N 0.3596(4) 1.1981(4) -0.0092(3) 0.0310(19) Uani 1 1 d . .
N6 N -0.0089(4) 0.6790(4) -0.0112(3) 0.0318(19) Uani 1 1 d . .
N2 N 0.3290(3) 0.5485(4) 0.3809(3) 0.0280(18) Uani 1 1 d . .
N5 N 0.0468(4) 0.6118(4) 0.0781(3) 0.035(2) Uani 1 1 d . .
O5W O 0.0206(4) 1.2942(4) 0.2763(3) 0.051(2) Uani 1 1 d . .
N10 N 0.4922(3) 1.3230(4) 0.0393(3) 0.0228(16) Uani 1 1 d . .
O3W O 0.0324(3) 0.7455(4) 0.1461(3) 0.046(2) Uani 1 1 d . .
N9 N 0.3875(3) 1.3602(4) 0.0156(3) 0.0317(19) Uani 1 1 d . .
C19 C 0.2162(5) 0.7511(5) 0.4407(3) 0.035(3) Uani 1 1 d . .
H19 H 0.2334 0.7897 0.4642 0.042 Uiso 1 1 calc R U
C16 C 0.1677(4) 0.6360(4) 0.3725(3) 0.0204(18) Uani 1 1 d . .
O2W O -0.0208(4) 0.8224(4) 0.0496(3) 0.054(2) Uani 1 1 d . .
N7 N 0.4349(4) 1.2299(4) -0.0693(3) 0.034(2) Uani 1 1 d . .
C46 C 0.4781(4) 1.3990(5) 0.0483(3) 0.0230(19) Uani 1 1 d . .
N1 N 0.2887(4) 0.5204(4) 0.2765(3) 0.032(2) Uani 1 1 d . .
C15 C 0.1438(4) 0.5737(4) 0.3377(3) 0.025(2) Uani 1 1 d . .
C18 C 0.1609(5) 0.7453(5) 0.4309(3) 0.033(2) Uani 1 1 d . .
H18 H 0.1407 0.7809 0.4474 0.040 Uiso 1 1 calc R U
C48 C 0.5718(5) 1.4325(6) 0.0788(4) 0.043(3) Uani 1 1 d . .
H48 H 0.5988 1.4689 0.0924 0.052 Uiso 1 1 calc R U
O1W O -0.0779(4) 0.6940(5) 0.0832(3) 0.070(3) Uani 1 1 d . .
C47 C 0.5169(4) 1.4554(5) 0.0698(4) 0.034(3) Uani 1 1 d . .
C14 C 0.0876(4) 0.5634(5) 0.3272(4) 0.029(2) Uani 1 1 d . .
C45 C 0.4222(4) 1.4184(4) 0.0369(3) 0.026(2) Uani 1 1 d . .
C35 C 0.3864(4) 1.2050(4) -0.0965(4) 0.028(2) Uani 1 1 d . .
C12 C 0.1019(5) 0.4524(5) 0.2727(4) 0.037(2) Uani 1 1 d . .
H12 H 0.0889 0.4096 0.2508 0.044 Uiso 1 1 calc R U
C39 C 0.2719(5) 1.1526(5) -0.0012(5) 0.044(3) Uani 1 1 d . .
H39 H 0.2476 1.1396 0.0214 0.052 Uiso 1 1 calc R U
C17 C 0.1339(4) 0.6868(5) 0.3966(3) 0.026(2) Uani 1 1 d . .
C44 C 0.4050(4) 1.4946(5) 0.0450(3) 0.028(2) Uani 1 1 d . .
C20 C 0.2471(4) 0.6989(5) 0.4152(3) 0.030(2) Uani 1 1 d . .
H20 H 0.2848 0.7038 0.4213 0.035 Uiso 1 1 calc R U
C5 C 0.3439(5) 0.5109(5) 0.2934(4) 0.033(2) Uani 1 1 d . .
C49 C 0.5863(4) 1.3566(5) 0.0676(4) 0.032(2) Uani 1 1 d . .
H49 H 0.6225 1.3409 0.0728 0.038 Uiso 1 1 calc R U
C25 C 0.0564(4) 0.5828(5) 0.0297(4) 0.033(2) Uani 1 1 d . .
O4W O 0.4629(4) 1.1686(5) 0.0631(4) 0.086(4) Uani 1 1 d . .
C40 C 0.3224(5) 1.1795(5) 0.0212(4) 0.037(2) Uani 1 1 d . .
H40 H 0.3314 1.1852 0.0589 0.044 Uiso 1 1 calc R U
C110 C 0.4980(5) 1.5339(5) 0.0794(5) 0.046(3) Uani 1 1 d . .
H110 H 0.5231 1.5724 0.0937 0.055 Uiso 1 1 calc R U
C10 C 0.3479(5) 0.5554(5) 0.4345(4) 0.035(2) Uani 1 1 d . .
H10 H 0.3232 0.5692 0.4566 0.042 Uiso 1 1 calc R U
C36 C 0.3461(4) 1.1871(4) -0.0644(4) 0.026(2) Uani 1 1 d . .
C21 C 0.0728(5) 0.5782(6) 0.1237(4) 0.046(3) Uani 1 1 d . .
H21 H 0.0666 0.5960 0.1573 0.055 Uiso 1 1 calc R U
C109 C 0.4456(5) 1.5515(5) 0.0679(4) 0.045(3) Uani 1 1 d . .
H109 H 0.4347 1.6023 0.0748 0.054 Uiso 1 1 calc R U
C50 C 0.5437(5) 1.3040(5) 0.0482(4) 0.034(2) Uani 1 1 d . .
H50 H 0.5528 1.2523 0.0412 0.041 Uiso 1 1 calc R U
C7 C 0.4206(5) 0.5127(6) 0.3703(5) 0.045(3) Uani 1 1 d . .
C103 C 0.0783(5) 0.6752(5) 0.3848(4) 0.036(2) Uani 1 1 d . .
H103 H 0.0560 0.7088 0.4003 0.043 Uiso 1 1 calc R U
C43 C 0.3487(5) 1.5116(6) 0.0302(4) 0.043(3) Uani 1 1 d . .
H43 H 0.3354 1.5616 0.0355 0.051 Uiso 1 1 calc R U
C34 C 0.3737(5) 1.1969(5) -0.1545(4) 0.037(3) Uani 1 1 d . .
C1 C 0.2677(5) 0.5032(5) 0.2255(4) 0.041(3) Uani 1 1 d . .
H1 H 0.2306 0.5104 0.2134 0.049 Uiso 1 1 calc R U
C6 C 0.3651(4) 0.5250(4) 0.3494(4) 0.032(2) Uani 1 1 d . .
C31 C 0.4731(5) 1.2439(6) -0.0986(5) 0.043(3) Uani 1 1 d . .
H31 H 0.5074 1.2590 -0.0801 0.052 Uiso 1 1 calc R U
C107 C 0.2826(5) 1.1560(5) -0.1488(5) 0.046(3) Uani 1 1 d . .
H107 H 0.2482 1.1397 -0.1662 0.055 Uiso 1 1 calc R U
C11 C 0.1574(4) 0.4671(5) 0.2842(3) 0.030(2) Uani 1 1 d . .
H11 H 0.1806 0.4342 0.2693 0.036 Uiso 1 1 calc R U
C102 C 0.0546(5) 0.6161(5) 0.3510(4) 0.039(3) Uani 1 1 d . .
H102 H 0.0169 0.6105 0.3437 0.047 Uiso 1 1 calc R U
C106 C 0.3191(5) 1.1739(5) -0.1786(4) 0.041(3) Uani 1 1 d . .
H106 H 0.3093 1.1716 -0.2164 0.049 Uiso 1 1 calc R U
C41 C 0.3359(5) 1.3776(5) 0.0012(4) 0.044(3) Uani 1 1 d . .
H41 H 0.3121 1.3382 -0.0142 0.053 Uiso 1 1 calc R U
C37 C 0.2940(4) 1.1608(5) -0.0901(4) 0.035(2) Uani 1 1 d . .
C2 C 0.2990(6) 0.4746(6) 0.1888(4) 0.053(4) Uani 1 1 d . .
H2 H 0.2828 0.4618 0.1532 0.064 Uiso 1 1 calc R U
C4 C 0.3777(5) 0.4845(5) 0.2584(4) 0.040(3) Uani 1 1 d . .
C13 C 0.0657(5) 0.4991(5) 0.2929(4) 0.041(3) Uani 1 1 d . .
H13 H 0.0285 0.4895 0.2847 0.049 Uiso 1 1 calc R U
C26 C 0.0249(4) 0.6199(5) -0.0193(4) 0.034(2) Uani 1 1 d . .
C38 C 0.2566(5) 1.1443(5) -0.0565(5) 0.044(3) Uani 1 1 d . .
H38 H 0.2216 1.1278 -0.0716 0.053 Uiso 1 1 calc R U
C9 C 0.4009(5) 0.5435(6) 0.4591(5) 0.051(3) Uani 1 1 d . .
H9 H 0.4115 0.5490 0.4967 0.061 Uiso 1 1 calc R U
C33 C 0.4144(6) 1.2143(5) -0.1819(4) 0.048(3) Uani 1 1 d . .
H33 H 0.4079 1.2106 -0.2198 0.058 Uiso 1 1 calc R U
C28 C -0.0054(6) 0.6270(7) -0.1146(4) 0.054(3) Uani 1 1 d . .
H28 H -0.0043 0.6099 -0.1499 0.065 Uiso 1 1 calc R U
C42 C 0.3146(5) 1.4529(6) 0.0078(5) 0.047(3) Uani 1 1 d . .
H42 H 0.2776 1.4626 -0.0030 0.057 Uiso 1 1 calc R U
C105 C 0.0676(6) 0.5313(6) -0.0740(5) 0.056(3) Uani 1 1 d . .
H105 H 0.0729 0.5148 -0.1082 0.067 Uiso 1 1 calc R U
C22 C 0.1100(5) 0.5155(7) 0.1219(5) 0.056(3) Uani 1 1 d . .
H22 H 0.1279 0.4927 0.1542 0.067 Uiso 1 1 calc R U
C24 C 0.0917(5) 0.5233(6) 0.0249(5) 0.047(3) Uani 1 1 d . .
C27 C 0.0283(5) 0.5916(6) -0.0701(4) 0.044(3) Uani 1 1 d . .
C8 C 0.4380(6) 0.5232(6) 0.4274(5) 0.061(4) Uani 1 1 d . .
H8 H 0.4744 0.5164 0.4432 0.073 Uiso 1 1 calc R U
C3 C 0.3544(6) 0.4656(6) 0.2063(5) 0.058(4) Uani 1 1 d . .
H3 H 0.3758 0.4467 0.1823 0.069 Uiso 1 1 calc R U
C29 C -0.0393(6) 0.6858(8) -0.1068(5) 0.063(4) Uani 1 1 d . .
H29 H -0.0621 0.7088 -0.1364 0.076 Uiso 1 1 calc R U
C101 C 0.4347(6) 0.4777(6) 0.2803(5) 0.058(3) Uani 1 1 d . .
H101 H 0.4585 0.4647 0.2571 0.070 Uiso 1 1 calc R U
C100 C 0.4547(7) 0.4898(7) 0.3338(5) 0.068(4) Uani 1 1 d . U
H100 H 0.4918 0.4829 0.3469 0.081 Uiso 1 1 calc R U
C32 C 0.4652(6) 1.2375(6) -0.1546(5) 0.052(3) Uani 1 1 d . .
H32 H 0.4931 1.2483 -0.1734 0.062 Uiso 1 1 calc R U
C30 C -0.0398(5) 0.7120(6) -0.0535(5) 0.053(3) Uani 1 1 d . .
H30 H -0.0625 0.7535 -0.0480 0.064 Uiso 1 1 calc R U
C23 C 0.1194(6) 0.4885(6) 0.0730(5) 0.060(4) Uani 1 1 d . .
H23 H 0.1438 0.4476 0.0716 0.072 Uiso 1 1 calc R U
C104 C 0.0968(7) 0.4983(7) -0.0287(5) 0.069(4) Uani 1 1 d . .
H104 H 0.1210 0.4579 -0.0324 0.083 Uiso 1 1 calc R U
O10W O 0.1669(6) 1.1846(6) 0.5051(5) 0.117(5) Uani 1 1 d . .
O9W O 0.5404(5) 0.6471(7) 0.2769(5) 0.112(4) Uani 1 1 d . .
O8W O 0.0090(7) 0.9121(8) -0.0253(5) 0.151(6) Uani 1 1 d . .
O7W O 0.0917(9) 1.0043(9) -0.0348(7) 0.183(6) Uani 1 1 d . U
O6W O 0.5272(8) 1.2021(9) 0.1558(6) 0.187(9) Uani 1 1 d . .
O12W O -0.1117(12) 0.8645(14) 0.1018(10) 0.282(11) Uani 1 1 d . U
O11W O 0.4293(13) 0.3109(15) 0.1500(10) 0.306(12) Uani 1 1 d . U

loop_
_atom_site_aniso_label
_atom_site_aniso_U_11
_atom_site_aniso_U_22
_atom_site_aniso_U_33
_atom_site_aniso_U_23
_atom_site_aniso_U_13
_atom_site_aniso_U_12
W1 0.0126(2) 0.02053(14) 0.02195(14) 0.00115(12) 0.00755(14) 0.00147(13)
W2 0.0105(2) 0.02177(14) 0.02182(14) -0.00084(12) 0.00536(13) -0.00169(13)
W3 0.0170(2) 0.02577(15) 0.02166(14) 0.00083(13) 0.00433(14) -0.00215(14)
W4 0.0133(2) 0.02074(14) 0.02327(15) 0.00195(12) 0.00625(14) -0.00221(13)
W5 0.0083(2) 0.02566(15) 0.02482(15) -0.00315(13) 0.00427(14) 0.00064(13)
W6 0.0101(2) 0.02392(15) 0.02883(16) 0.00346(13) 0.00822(14) -0.00167(14)
W7 0.0123(2) 0.02064(14) 0.02330(15) 0.00052(12) 0.00435(14) 0.00359(13)
W8 0.0105(2) 0.02306(15) 0.02771(15) 0.00013(13) 0.00113(14) -0.00167(14)
W9 0.0187(2) 0.02062(15) 0.02954(16) -0.00432(13) 0.00653(15) 0.00482(14)
W10 0.0077(2) 0.02397(15) 0.03042(16) 0.00353(13) 0.00404(14) -0.00060(13)
W11 0.0120(2) 0.02112(15) 0.02968(16) 0.00218(13) 0.00447(15) -0.00135(13)
W12 0.0167(2) 0.02724(16) 0.02550(15) -0.00746(13) 0.00418(15) 0.00244(14)
W13 0.0124(2) 0.02704(15) 0.02480(15) -0.00084(13) 0.00889(14) -0.00287(14)
W14 0.0173(2) 0.02340(15) 0.02830(16) 0.00183(13) 0.01418(15) 0.00640(14)
W15 0.0128(2) 0.02290(15) 0.02417(15) 0.00440(13) 0.00438(14) -0.00048(14)
W16 0.0165(2) 0.01994(14) 0.03095(16) -0.00351(13) 0.01018(15) 0.00159(14)
W17 0.0132(2) 0.02345(15) 0.03181(17) 0.00208(13) 0.00729(15) 0.00685(14)
W18 0.0115(2) 0.02885(16) 0.03058(16) -0.00781(14) 0.00819(15) 0.00265(14)
P2 0.0072(12) 0.0196(9) 0.0194(9) -0.0009(7) 0.0038(8) 0.0017(8)
P1 0.0061(12) 0.0190(8) 0.0207(9) 0.0008(8) 0.0061(8) 0.0012(8)
Cu3 0.0180(7) 0.0266(5) 0.0471(6) -0.0028(5) 0.0085(5) -0.0029(5)
Cu2 0.0269(8) 0.0406(6) 0.0380(6) -0.0048(5) 0.0082(6) -0.0032(5)
Cu1 0.0159(7) 0.0387(5) 0.0371(5) -0.0075(5) 0.0094(5) 0.0035(5)
O41 0.013(4) 0.025(3) 0.028(3) -0.007(2) 0.002(3) -0.002(2)
O9 0.006(3) 0.018(2) 0.025(2) 0.000(2) 0.008(2) 0.002(2)
O40 0.019(4) 0.026(3) 0.027(3) -0.006(2) 0.007(3) -0.002(3)
O62 0.023(4) 0.019(2) 0.035(3) -0.009(2) 0.008(3) -0.003(2)
O61 0.014(4) 0.024(3) 0.026(3) 0.000(2) 0.007(3) 0.004(2)
O60 0.016(4) 0.024(2) 0.016(2) 0.000(2) 0.006(2) -0.003(2)
O59 0.013(4) 0.025(3) 0.029(3) -0.002(2) 0.011(3) 0.002(2)
O58 0.010(4) 0.025(3) 0.033(3) -0.003(2) 0.006(3) -0.004(2)
O57 0.012(4) 0.026(3) 0.024(3) -0.001(2) 0.005(2) -0.001(2)
O56 0.0221(16) 0.0236(14) 0.0248(14) 0.0010(9) 0.0046(10) -0.0008(10)
O55 0.009(3) 0.027(3) 0.022(2) 0.000(2) -0.002(2) 0.002(2)
O54 0.014(4) 0.025(3) 0.025(3) -0.002(2) 0.009(2) 0.003(2)
O53 0.014(4) 0.025(3) 0.025(3) -0.004(2) 0.011(2) 0.001(2)
O52 0.016(4) 0.019(2) 0.025(3) 0.002(2) 0.007(2) 0.001(2)
O51 0.012(4) 0.019(2) 0.022(2) 0.003(2) 0.002(2) -0.002(2)
O50 0.020(4) 0.020(2) 0.027(3) 0.000(2) 0.008(3) 0.000(2)
O49 0.004(3) 0.021(2) 0.028(3) 0.002(2) 0.006(2) -0.002(2)
O48 0.013(4) 0.022(2) 0.033(3) 0.002(2) 0.010(3) -0.002(2)
O47 0.010(3) 0.016(2) 0.019(2) -0.003(2) 0.002(2) -0.001(2)
O46 0.011(3) 0.018(2) 0.023(2) -0.001(2) 0.009(2) 0.003(2)
O45 0.015(4) 0.024(3) 0.032(3) -0.002(2) 0.005(3) 0.001(2)
O44 0.016(4) 0.023(3) 0.035(3) -0.003(2) 0.007(3) -0.004(3)
O43 0.018(4) 0.018(2) 0.034(3) -0.005(2) -0.001(3) -0.004(2)
O42 0.013(4) 0.030(3) 0.027(3) -0.005(2) 0.009(3) 0.000(3)
O39 0.019(4) 0.018(2) 0.033(3) 0.003(2) 0.006(3) 0.002(2)
O38 0.018(4) 0.030(3) 0.030(3) 0.002(2) 0.004(3) -0.005(3)
O37 0.010(3) 0.021(2) 0.023(2) -0.001(2) 0.003(2) 0.002(2)
O36 0.020(4) 0.027(3) 0.023(3) 0.002(2) 0.005(3) -0.003(3)
O35 0.012(4) 0.023(2) 0.025(3) 0.002(2) 0.007(2) 0.001(2)
O34 0.015(4) 0.024(3) 0.028(3) -0.002(2) 0.004(3) -0.003(2)
O33 0.018(4) 0.026(3) 0.023(3) -0.002(2) 0.004(3) -0.002(3)
O32 0.010(4) 0.023(2) 0.028(3) -0.002(2) 0.005(2) 0.008(2)
O31 0.0186(15) 0.0190(13) 0.0201(14) 0.0002(9) 0.0050(9) 0.0012(9)
O30 0.011(4) 0.031(3) 0.043(3) 0.004(3) -0.003(3) -0.002(3)
O29 0.013(4) 0.031(3) 0.026(3) -0.002(2) 0.005(3) -0.002(3)
O28 0.025(5) 0.027(3) 0.043(3) -0.009(3) 0.013(3) -0.002(3)
O27 0.004(3) 0.021(2) 0.028(3) 0.002(2) 0.006(2) -0.004(2)
O26 0.005(3) 0.032(3) 0.026(3) -0.007(2) 0.005(2) 0.002(2)
O25 0.024(4) 0.021(3) 0.033(3) 0.004(2) 0.013(3) 0.004(3)
O24 0.017(4) 0.020(2) 0.027(3) -0.002(2) 0.006(3) 0.003(2)
O23 0.013(4) 0.019(2) 0.036(3) 0.000(2) 0.006(3) 0.004(2)
O22 0.022(4) 0.037(3) 0.040(3) 0.002(3) 0.008(3) 0.016(3)
O21 0.015(4) 0.022(2) 0.029(3) 0.004(2) 0.007(3) 0.002(2)
O20 0.016(4) 0.029(3) 0.032(3) -0.005(2) 0.008(3) 0.007(3)
O19 0.021(4) 0.033(3) 0.036(3) 0.002(3) -0.006(3) 0.001(3)
O18 0.016(4) 0.036(3) 0.040(3) -0.002(3) 0.017(3) -0.001(3)
O17 0.026(4) 0.027(3) 0.020(2) -0.001(2) 0.005(3) -0.003(3)
O16 0.016(4) 0.027(3) 0.026(3) -0.001(2) 0.008(3) 0.005(3)
O15 0.014(4) 0.025(3) 0.033(3) 0.001(2) -0.001(3) -0.001(3)
O14 0.021(4) 0.031(3) 0.024(3) 0.003(2) 0.008(3) 0.000(3)
O13 0.027(5) 0.029(3) 0.046(3) 0.000(3) 0.013(3) -0.004(3)
O12 0.013(4) 0.024(3) 0.038(3) 0.000(2) 0.010(3) 0.005(2)
O11 0.018(4) 0.024(3) 0.029(3) -0.004(2) 0.004(3) 0.000(3)
O10 0.030(5) 0.024(3) 0.025(3) 0.001(2) 0.009(3) 0.000(3)
O8 0.027(5) 0.027(3) 0.039(3) -0.002(3) 0.006(3) 0.011(3)
O7 0.034(5) 0.027(3) 0.030(3) 0.001(2) 0.008(3) -0.007(3)
O6 0.029(5) 0.026(3) 0.039(3) 0.008(3) 0.011(3) -0.003(3)
O5 0.015(4) 0.029(3) 0.034(3) 0.005(2) -0.004(3) 0.006(3)
O4 0.035(5) 0.040(3) 0.029(3) -0.012(3) 0.008(3) 0.004(3)
O3 0.023(5) 0.038(3) 0.052(4) -0.017(3) 0.020(3) 0.006(3)
O2 0.012(4) 0.037(3) 0.037(3) -0.007(3) 0.004(3) 0.003(3)
N3 0.015(5) 0.027(3) 0.028(3) -0.002(3) 0.005(3) 0.004(3)
O1 0.041(5) 0.032(3) 0.037(3) 0.000(3) 0.030(3) 0.009(3)
N4 0.019(5) 0.028(3) 0.024(3) 0.003(3) 0.013(3) 0.007(3)
N8 0.017(5) 0.031(4) 0.046(4) 0.002(3) 0.008(4) -0.002(3)
N6 0.019(5) 0.037(4) 0.041(4) 0.001(3) 0.010(4) -0.007(4)
N2 0.017(5) 0.022(3) 0.046(4) -0.007(3) 0.009(4) -0.003(3)
N5 0.022(5) 0.038(4) 0.046(4) 0.002(4) 0.005(4) -0.010(4)
O5W 0.038(6) 0.049(4) 0.074(5) 0.005(4) 0.029(4) 0.007(4)
N10 0.005(4) 0.027(3) 0.038(4) -0.005(3) 0.007(3) -0.004(3)
O3W 0.034(5) 0.062(4) 0.041(4) -0.006(3) 0.006(3) -0.010(4)
N9 0.009(5) 0.036(4) 0.051(4) 0.000(3) 0.005(4) 0.001(3)
C19 0.062(9) 0.021(4) 0.024(4) -0.001(3) 0.010(5) -0.008(5)
C16 0.009(5) 0.027(4) 0.027(4) 0.003(3) 0.008(4) 0.000(4)
O2W 0.036(6) 0.057(4) 0.072(5) 0.003(4) 0.014(4) 0.010(4)
N7 0.015(5) 0.037(4) 0.050(5) 0.001(4) 0.004(4) -0.005(4)
C46 0.013(5) 0.030(4) 0.028(4) -0.003(3) 0.009(4) 0.004(4)
N1 0.038(6) 0.021(3) 0.040(4) 0.000(3) 0.015(4) 0.005(4)
C15 0.023(6) 0.024(4) 0.029(4) -0.001(3) 0.007(4) 0.003(4)
C18 0.039(8) 0.036(5) 0.032(4) 0.005(4) 0.027(5) 0.008(5)
C48 0.029(8) 0.045(5) 0.052(6) -0.010(5) -0.003(5) -0.001(5)
O1W 0.045(7) 0.109(6) 0.064(5) 0.015(5) 0.029(5) -0.015(5)
C47 0.024(7) 0.031(4) 0.041(5) -0.006(4) -0.011(5) 0.009(4)
C14 0.020(6) 0.028(4) 0.040(5) -0.003(4) 0.008(4) 0.000(4)
C45 0.021(6) 0.028(4) 0.028(4) -0.007(3) 0.004(4) 0.001(4)
C35 0.015(6) 0.021(4) 0.053(5) 0.006(4) 0.016(4) 0.010(4)
C12 0.016(6) 0.039(5) 0.054(6) -0.007(4) 0.004(5) 0.001(4)
C39 0.020(7) 0.039(5) 0.079(8) 0.010(5) 0.030(6) 0.002(5)
C17 0.017(6) 0.030(4) 0.033(4) 0.005(4) 0.011(4) -0.002(4)
C44 0.023(6) 0.030(4) 0.033(4) -0.002(4) 0.008(4) 0.007(4)
C20 0.025(6) 0.033(4) 0.029(4) 0.008(4) 0.002(4) -0.008(4)
C5 0.032(7) 0.022(4) 0.052(5) 0.003(4) 0.023(5) 0.001(4)
C49 0.010(5) 0.041(5) 0.043(5) 0.000(4) 0.001(4) -0.001(4)
C25 0.023(6) 0.037(5) 0.040(5) -0.008(4) 0.010(4) -0.019(4)
O4W 0.042(7) 0.067(5) 0.132(8) 0.058(5) -0.031(6) -0.024(5)
C40 0.027(7) 0.031(4) 0.056(6) 0.006(4) 0.015(5) -0.004(4)
C110 0.031(8) 0.027(4) 0.079(7) -0.017(5) 0.007(6) -0.004(5)
C10 0.029(7) 0.035(4) 0.040(5) -0.015(4) 0.006(5) 0.001(4)
C36 0.010(5) 0.020(4) 0.048(5) 0.001(4) 0.007(4) 0.002(3)
C21 0.040(8) 0.058(6) 0.038(5) 0.000(5) 0.005(5) -0.023(6)
C109 0.034(8) 0.034(5) 0.063(6) -0.019(5) 0.003(6) 0.020(5)
C50 0.024(7) 0.030(4) 0.048(5) -0.003(4) 0.006(5) 0.004(4)
C7 0.013(6) 0.046(5) 0.080(8) -0.007(5) 0.018(6) -0.006(5)
C103 0.032(7) 0.038(5) 0.045(5) 0.004(4) 0.026(5) 0.016(5)
C43 0.031(8) 0.042(5) 0.055(6) -0.005(5) 0.008(5) 0.008(5)
C34 0.036(8) 0.027(4) 0.053(6) 0.008(4) 0.018(5) 0.012(4)
C1 0.046(8) 0.040(5) 0.039(5) 0.008(4) 0.014(5) 0.017(5)
C6 0.024(6) 0.019(4) 0.056(6) 0.001(4) 0.014(5) 0.000(4)
C31 0.015(6) 0.056(6) 0.066(7) 0.000(5) 0.025(5) -0.005(5)
C107 0.032(8) 0.027(4) 0.069(7) 0.000(5) -0.017(6) -0.007(5)
C11 0.016(6) 0.032(4) 0.041(5) -0.007(4) 0.006(4) 0.007(4)
C102 0.015(6) 0.050(5) 0.051(6) 0.006(5) 0.003(5) -0.002(5)
C106 0.034(8) 0.031(5) 0.055(6) 0.003(4) -0.001(6) 0.005(5)
C41 0.024(7) 0.036(5) 0.069(7) 0.005(5) 0.001(6) 0.001(5)
C37 0.014(6) 0.026(4) 0.063(6) -0.002(4) 0.000(5) -0.006(4)
C2 0.085(12) 0.047(6) 0.033(5) 0.003(4) 0.023(6) 0.024(7)
C4 0.037(8) 0.031(4) 0.062(6) 0.008(5) 0.037(6) 0.008(5)
C13 0.030(7) 0.047(5) 0.047(5) 0.006(5) 0.010(5) -0.005(5)
C26 0.018(6) 0.033(4) 0.049(5) 0.000(4) 0.004(5) -0.007(4)
C38 0.013(6) 0.032(5) 0.085(8) 0.009(5) 0.003(6) -0.001(4)
C9 0.031(8) 0.059(6) 0.057(7) -0.002(6) -0.005(6) 0.010(6)
C33 0.067(11) 0.042(5) 0.043(5) 0.003(5) 0.032(6) 0.000(6)
C28 0.041(9) 0.083(8) 0.038(5) -0.004(6) 0.004(6) -0.027(7)
C42 0.014(6) 0.048(6) 0.076(7) 0.003(5) -0.002(6) 0.013(5)
C105 0.064(11) 0.058(7) 0.055(6) -0.014(6) 0.038(7) 0.000(7)
C22 0.029(8) 0.067(7) 0.066(7) 0.020(6) -0.007(6) 0.009(6)
C24 0.032(8) 0.040(5) 0.068(7) -0.010(5) 0.006(6) 0.001(5)
C27 0.048(9) 0.057(6) 0.035(5) -0.007(5) 0.028(5) -0.021(6)
C8 0.041(10) 0.062(7) 0.072(8) -0.017(6) -0.009(7) -0.001(7)
C3 0.083(12) 0.039(5) 0.068(7) 0.003(5) 0.057(8) 0.026(6)
C29 0.046(10) 0.097(9) 0.045(6) 0.008(7) -0.001(6) -0.023(8)
C101 0.044(9) 0.044(5) 0.103(10) 0.002(6) 0.057(8) 0.008(6)
C100 0.067(4) 0.068(4) 0.068(4) -0.0004(10) 0.0130(12) 0.0001(10)
C32 0.048(10) 0.052(6) 0.065(7) 0.006(6) 0.033(7) 0.001(6)
C30 0.034(8) 0.057(6) 0.063(7) 0.015(6) -0.005(6) -0.008(6)
C23 0.047(10) 0.042(6) 0.088(9) 0.000(6) 0.005(8) 0.000(6)
C104 0.082(13) 0.060(7) 0.070(8) -0.015(6) 0.027(8) 0.026(8)
O10W 0.114(13) 0.103(7) 0.148(10) -0.042(7) 0.056(9) -0.036(8)
O9W 0.071(11) 0.138(9) 0.120(9) 0.005(7) -0.005(7) 0.016(8)
O8W 0.187(18) 0.165(11) 0.119(9) 0.084(9) 0.078(10) 0.060(11)
O7W 0.182(7) 0.184(7) 0.183(7) -0.002(2) 0.033(2) 0.001(2)
O6W 0.160(19) 0.215(15) 0.153(12) 0.067(11) -0.057(12) -0.084(14)
O12W 0.282(11) 0.282(11) 0.283(11) -0.002(2) 0.053(3) 0.000(2)
O11W 0.306(12) 0.306(12) 0.306(12) 0.000(2) 0.058(3) -0.001(2)

loop_
_atom_type_symbol
_atom_type_description
_atom_type_scat_dispersion_real
_atom_type_scat_dispersion_imag
_atom_type_scat_source
C C 0.0033 0.0016 'International Tables Vol C Tables 4.2.6.8 and 6.1.1.4'
H H 0.0000 0.0000 'International Tables Vol C Tables 4.2.6.8 and 6.1.1.4'
N N 0.0061 0.0033 'International Tables Vol C Tables 4.2.6.8 and 6.1.1.4'
O O 0.0106 0.0060 'International Tables Vol C Tables 4.2.6.8 and 6.1.1.4'
P P 0.1023 0.0942 'International Tables Vol C Tables 4.2.6.8 and 6.1.1.4'
Cu Cu 0.3201 1.2651 'International Tables Vol C Tables 4.2.6.8 and 6.1.1.4'
W W -0.8490 6.8722 'International Tables Vol C Tables 4.2.6.8 and 6.1.1.4'

loop_
_geom_angle_atom_site_label_1
_geom_angle_atom_site_label_2
_geom_angle_atom_site_label_3
_geom_angle
O14 W1 O21 102.5(3)
O14 W1 O60 99.3(2)
O21 W1 O60 158.2(2)
O14 W1 O24 98.5(3)
O21 W1 O24 88.9(2)
O60 W1 O24 88.6(2)
O14 W1 O54 98.0(3)
O21 W1 O54 86.0(2)
O60 W1 O54 90.3(2)
O24 W1 O54 163.4(2)
O14 W1 O46 172.5(2)
O21 W1 O46 84.9(2)
O60 W1 O46 73.35(19)
O24 W1 O46 82.7(2)
O54 W1 O46 81.1(2)
O15 W2 O16 98.5(3)
O15 W2 O60 99.9(2)
O16 W2 O60 91.5(2)
O15 W2 O52 101.8(3)
O16 W2 O52 86.4(2)
O60 W2 O52 158.3(2)
O15 W2 O53 97.6(3)
O16 W2 O53 163.4(2)
O60 W2 O53 89.4(2)
O52 W2 O53 86.7(2)
O15 W2 O46 173.5(2)
O16 W2 O46 81.9(2)
O60 W2 O46 73.57(19)
O52 W2 O46 84.7(2)
O53 W2 O46 82.5(2)
O7 W3 O45 101.8(3)
O7 W3 O36 101.0(3)
O45 W3 O36 157.0(2)
O7 W3 O17 97.8(2)
O45 W3 O17 86.4(3)
O36 W3 O17 88.5(3)
O7 W3 O34 98.8(2)
O45 W3 O34 89.3(2)
O36 W3 O34 89.2(2)
O17 W3 O34 163.3(2)
O7 W3 O47 174.0(3)
O45 W3 O47 84.1(2)
O36 W3 O47 73.0(2)
O17 W3 O47 81.77(19)
O34 W3 O47 81.78(19)
O38 W4 O40 99.0(3)
O38 W4 O52 101.4(2)
O40 W4 O52 89.7(2)
O38 W4 O50 97.3(3)
O40 W4 O50 163.6(2)
O52 W4 O50 85.8(2)
O38 W4 O35 99.0(2)
O40 W4 O35 90.0(2)
O52 W4 O35 159.3(2)
O50 W4 O35 88.7(2)
O38 W4 O51 172.8(2)
O40 W4 O51 82.4(2)
O52 W4 O51 85.6(2)
O50 W4 O51 81.5(2)
O35 W4 O51 73.9(2)
O2 W5 O33 102.3(3)
O2 W5 O53 98.9(3)
O33 W5 O53 89.5(2)
O2 W5 O55 100.1(3)
O33 W5 O55 157.5(2)
O53 W5 O55 89.7(2)
O2 W5 O26 96.6(3)
O33 W5 O26 86.1(2)
O53 W5 O26 164.5(3)
O55 W5 O26 88.7(2)
O2 W5 O37 172.5(2)
O33 W5 O37 84.9(2)
O53 W5 O37 83.2(2)
O55 W5 O37 72.7(2)
O26 W5 O37 81.5(2)
O13 W6 O58 98.0(3)
O13 W6 O21 102.3(3)
O58 W6 O21 87.1(2)
O13 W6 O56 99.9(3)
O58 W6 O56 90.2(2)
O21 W6 O56 157.7(3)
O13 W6 O25 97.5(3)
O58 W6 O25 164.0(3)
O21 W6 O25 85.5(2)
O56 W6 O25 91.2(2)
O13 W6 O49 173.4(3)
O58 W6 O49 83.4(2)
O21 W6 O49 84.1(2)
O56 W6 O49 73.6(2)
O25 W6 O49 81.8(2)
O10 W7 O24 98.4(2)
O10 W7 O55 100.5(3)
O24 W7 O55 90.4(2)
O10 W7 O61 101.7(3)
O24 W7 O61 87.9(2)
O55 W7 O61 157.7(2)
O10 W7 O32 97.7(2)
O24 W7 O32 163.6(2)
O55 W7 O32 90.2(2)
O61 W7 O32 85.4(2)
O10 W7 O37 173.7(3)
O24 W7 O37 82.8(2)
O55 W7 O37 73.3(2)
O61 W7 O37 84.5(2)
O32 W7 O37 81.66(19)
O19 W8 O44 99.8(3)
O19 W8 O43 100.5(3)
O44 W8 O43 91.1(2)
O19 W8 O45 101.8(3)
O44 W8 O45 88.1(2)
O43 W8 O45 157.5(2)
O19 W8 O41 96.2(3)
O44 W8 O41 163.5(2)
O43 W8 O41 90.1(3)
O45 W8 O41 84.5(2)
O19 W8 O27 173.0(2)
O44 W8 O27 83.3(2)
O43 W8 O27 73.1(2)
O45 W8 O27 84.4(2)
O41 W8 O27 81.3(2)
O8 W9 O62 102.9(3)
O8 W9 O32 102.1(2)
O62 W9 O32 86.4(2)
O8 W9 O11 101.4(2)
O62 W9 O11 90.4(3)
O32 W9 O11 156.3(2)
O8 W9 O20 100.2(3)
O62 W9 O20 156.9(2)
O32 W9 O20 87.2(2)
O11 W9 O20 86.6(3)
O8 W9 O9 170.9(3)
O62 W9 O9 84.7(2)
O32 W9 O9 83.13(19)
O11 W9 O9 73.22(18)
O20 W9 O9 72.5(2)
O30 W10 O57 103.2(3)
O30 W10 O56 100.7(3)
O57 W10 O56 156.1(2)
O30 W10 O44 99.0(3)
O57 W10 O44 88.8(2)
O56 W10 O44 88.5(2)
O30 W10 O48 98.1(3)
O57 W10 O48 85.9(2)
O56 W10 O48 89.8(2)
O44 W10 O48 162.9(2)
O30 W10 O49 173.3(3)
O57 W10 O49 83.5(2)
O56 W10 O49 72.6(2)
O44 W10 O49 82.1(2)
O48 W10 O49 81.2(2)
O6 W11 O61 102.6(3)
O6 W11 O58 98.9(3)
O61 W11 O58 89.5(2)
O6 W11 O43 100.7(3)
O61 W11 O43 156.5(2)
O58 W11 O43 89.8(2)
O6 W11 O62 97.5(3)
O61 W11 O62 85.4(2)
O58 W11 O62 163.5(2)
O43 W11 O62 88.7(3)
O6 W11 O27 173.5(2)
O61 W11 O27 83.7(2)
O58 W11 O27 82.7(2)
O43 W11 O27 72.9(2)
O62 W11 O27 81.2(2)
O4 W12 O41 103.8(3)
O4 W12 O17 101.8(2)
O41 W12 O17 86.6(3)
O4 W12 O11 101.1(2)
O41 W12 O11 89.5(3)
O17 W12 O11 157.0(2)
O4 W12 O29 100.2(3)
O41 W12 O29 155.9(2)
O17 W12 O29 87.8(3)
O11 W12 O29 86.6(3)
O4 W12 O9 170.5(3)
O41 W12 O9 83.9(2)
O17 W12 O9 84.04(18)
O11 W12 O9 72.98(18)
O29 W12 O9 72.2(2)
O18 W13 O36 101.3(3)
O18 W13 O40 98.3(3)
O36 W13 O40 90.7(2)
O18 W13 O42 97.6(3)
O36 W13 O42 90.6(2)
O40 W13 O42 163.4(3)
O18 W13 O33 101.6(3)
O36 W13 O33 157.1(3)
O40 W13 O33 87.1(2)
O42 W13 O33 85.3(2)
O18 W13 O47 174.6(2)
O36 W13 O47 73.3(2)
O40 W13 O47 82.3(2)
O42 W13 O47 82.2(2)
O33 W13 O47 83.8(2)
O1 W14 O25 101.8(3)
O1 W14 O54 101.3(3)
O25 W14 O54 84.3(2)
O1 W14 O59 100.7(3)
O25 W14 O59 157.3(3)
O54 W14 O59 89.3(2)
O1 W14 O12 101.3(3)
O25 W14 O12 89.7(2)
O54 W14 O12 157.3(2)
O59 W14 O12 87.9(2)
O1 W14 O31 172.8(2)
O25 W14 O31 83.8(2)
O54 W14 O31 83.6(2)
O59 W14 O31 73.9(2)
O12 W14 O31 74.0(2)
O5 W15 O34 99.5(3)
O5 W15 O57 102.6(3)
O34 W15 O57 88.1(2)
O5 W15 O35 99.3(3)
O34 W15 O35 91.2(2)
O57 W15 O35 157.9(2)
O5 W15 O39 96.8(3)
O34 W15 O39 163.5(2)
O57 W15 O39 86.1(2)
O35 W15 O39 88.5(2)
O5 W15 O51 172.9(2)
O34 W15 O51 82.6(2)
O57 W15 O51 84.2(2)
O35 W15 O51 73.81(19)
O39 W15 O51 81.5(2)
O28 W16 O50 102.7(3)
O28 W16 O16 102.8(3)
O50 W16 O16 85.9(2)
O28 W16 O23 101.4(3)
O50 W16 O23 89.4(3)
O16 W16 O23 155.8(2)
O28 W16 O59 101.5(3)
O50 W16 O59 155.9(2)
O16 W16 O59 88.3(2)
O23 W16 O59 86.4(3)
O28 W16 O31 171.6(3)
O50 W16 O31 83.6(2)
O16 W16 O31 83.2(2)
O23 W16 O31 72.70(19)
O59 W16 O31 72.5(2)
O22 W17 O39 103.1(3)
O22 W17 O48 102.4(3)
O39 W17 O48 86.4(2)
O22 W17 O23 101.0(3)
O39 W17 O23 89.6(3)
O48 W17 O23 156.6(2)
O22 W17 O12 99.7(3)
O39 W17 O12 157.1(2)
O48 W17 O12 88.2(2)
O23 W17 O12 86.6(2)
O22 W17 O31 170.8(2)
O39 W17 O31 84.2(2)
O48 W17 O31 83.4(2)
O23 W17 O31 73.22(19)
O12 W17 O31 73.1(2)
O3 W18 O26 103.1(3)
O3 W18 O42 101.8(3)
O26 W18 O42 85.5(2)
O3 W18 O20 100.6(3)
O26 W18 O20 89.5(2)
O42 W18 O20 157.6(3)
O3 W18 O29 99.6(3)
O26 W18 O29 157.3(3)
O42 W18 O29 88.2(2)
O20 W18 O29 88.1(2)
O3 W18 O9 170.2(2)
O26 W18 O9 84.7(2)
O42 W18 O9 84.4(2)
O20 W18 O9 73.3(2)
O29 W18 O9 72.9(2)
O47 P2 O27 111.9(3)
O47 P2 O37 111.2(3)
O27 P2 O37 111.5(3)
O47 P2 O9 107.5(3)
O27 P2 O9 108.2(3)
O37 P2 O9 106.3(3)
O49 P1 O51 112.0(3)
O49 P1 O46 111.6(3)
O51 P1 O46 111.3(3)
O49 P1 O31 107.2(3)
O51 P1 O31 107.5(3)
O46 P1 O31 106.9(3)
N8 Cu3 N10 173.4(3)
N8 Cu3 O4W 94.2(3)
N10 Cu3 O4W 89.9(3)
N8 Cu3 N9 91.3(3)
N10 Cu3 N9 82.2(3)
O4W Cu3 N9 141.4(4)
N8 Cu3 N7 80.7(3)
N10 Cu3 N7 102.8(3)
O4W Cu3 N7 109.9(4)
N9 Cu3 N7 108.6(3)
O2W Cu2 O3W 90.7(3)
O2W Cu2 N5 165.0(4)
O3W Cu2 N5 92.2(3)
O2W Cu2 N6 92.8(3)
O3W Cu2 N6 169.7(4)
N5 Cu2 N6 82.0(3)
O2W Cu2 O1W 84.7(4)
O3W Cu2 O1W 92.5(3)
N5 Cu2 O1W 109.9(3)
N6 Cu2 O1W 97.4(3)
N4 Cu1 N2 102.4(3)
N4 Cu1 N3 82.9(3)
N2 Cu1 N3 146.7(3)
N4 Cu1 N1 162.2(3)
N2 Cu1 N1 83.4(3)
N3 Cu1 N1 101.5(3)
W12 O41 W8 152.3(3)
P2 O9 W18 125.4(3)
P2 O9 W9 124.4(3)
W18 O9 W9 91.53(18)
P2 O9 W12 123.6(3)
W18 O9 W12 91.37(19)
W9 O9 W12 90.40(15)
W4 O40 W13 162.7(3)
W9 O62 W11 151.2(3)
W11 O61 W7 152.6(3)
W2 O60 W1 123.0(2)
W14 O59 W16 123.3(3)
W6 O58 W11 163.1(3)
W15 O57 W10 152.4(3)
W6 O56 W10 123.7(3)
W7 O55 W5 123.0(3)
W14 O54 W1 152.0(3)
W5 O53 W2 162.8(3)
W4 O52 W2 149.8(4)
P1 O51 W4 128.2(3)
P1 O51 W15 127.9(4)
W4 O51 W15 90.61(16)
W16 O50 W4 151.7(3)
P1 O49 W6 128.4(3)
P1 O49 W10 127.4(3)
W6 O49 W10 90.0(2)
W17 O48 W10 150.8(4)
P2 O47 W13 128.3(3)
P2 O47 W3 127.5(3)
W13 O47 W3 89.69(18)
P1 O46 W2 128.7(3)
P1 O46 W1 127.6(3)
W2 O46 W1 90.03(16)
W3 O45 W8 152.4(3)
W8 O44 W10 163.0(4)
W8 O43 W11 123.6(3)
W18 O42 W13 151.8(3)
W17 O39 W15 151.1(3)
P2 O37 W7 127.8(3)
P2 O37 W5 128.5(3)
W7 O37 W5 90.85(17)
W13 O36 W3 123.9(3)
W15 O35 W4 121.4(3)
W15 O34 W3 162.6(4)
W5 O33 W13 151.2(3)
W9 O32 W7 151.1(3)
P1 O31 W14 125.9(3)
P1 O31 W17 124.8(3)
W14 O31 W17 90.6(2)
P1 O31 W16 124.6(4)
W14 O31 W16 90.26(16)
W17 O31 W16 89.95(16)
W12 O29 W18 123.4(3)
P2 O27 W11 128.5(3)
P2 O27 W8 127.3(3)
W11 O27 W8 90.23(18)
W18 O26 W5 150.7(3)
W14 O25 W6 152.6(4)
W7 O24 W1 162.9(3)
W17 O23 W16 124.1(2)
W1 O21 W6 150.8(3)
W18 O20 W9 122.6(3)
W12 O17 W3 150.1(4)
W2 O16 W16 151.7(3)
W14 O12 W17 122.2(3)
W12 O11 W9 123.4(3)
C11 N3 C15 117.3(9)
C11 N3 Cu1 130.9(7)
C15 N3 Cu1 111.7(5)
C16 N4 C20 119.5(8)
C16 N4 Cu1 111.6(5)
C20 N4 Cu1 128.6(7)
C40 N8 C36 118.0(9)
C40 N8 Cu3 127.6(7)
C36 N8 Cu3 113.7(7)
C30 N6 C26 119.3(9)
C30 N6 Cu2 128.9(8)
C26 N6 Cu2 111.2(6)
C10 N2 C6 116.9(9)
C10 N2 Cu1 131.5(8)
C6 N2 Cu1 111.5(6)
C21 N5 C25 117.6(9)
C21 N5 Cu2 129.3(7)
C25 N5 Cu2 112.1(6)
C50 N10 C46 118.8(8)
C50 N10 Cu3 128.7(6)
C46 N10 Cu3 112.6(6)
C41 N9 C45 118.0(8)
C41 N9 Cu3 131.1(7)
C45 N9 Cu3 110.9(6)
C18 C19 C20 120.0(8)
N4 C16 C17 123.3(7)
N4 C16 C15 117.1(8)
C17 C16 C15 119.5(9)
C31 N7 C35 116.9(9)
C31 N7 Cu3 133.3(7)
C35 N7 Cu3 109.0(7)
N10 C46 C47 121.9(9)
N10 C46 C45 117.5(8)
C47 C46 C45 120.6(8)
C1 N1 C5 117.9(9)
C1 N1 Cu1 131.4(8)
C5 N1 Cu1 110.6(6)
N3 C15 C14 123.7(8)
N3 C15 C16 116.1(9)
C14 C15 C16 120.2(9)
C19 C18 C17 121.3(9)
C49 C48 C47 120.7(9)
C46 C47 C48 117.4(8)
C46 C47 C110 118.0(9)
C48 C47 C110 124.5(9)
C15 C14 C102 119.2(8)
C15 C14 C13 118.1(9)
C102 C14 C13 122.8(10)
N9 C45 C44 122.8(9)
N9 C45 C46 116.5(7)
C44 C45 C46 120.6(8)
N7 C35 C34 123.6(10)
N7 C35 C36 116.6(8)
C34 C35 C36 119.8(9)
C13 C12 C11 121.7(9)
C40 C39 C38 120.9(11)
C103 C17 C18 125.8(10)
C103 C17 C16 118.6(8)
C18 C17 C16 115.6(9)
C45 C44 C43 118.1(9)
C45 C44 C109 117.8(9)
C43 C44 C109 124.1(8)
N4 C20 C19 120.2(10)
N1 C5 C4 122.4(10)
N1 C5 C6 116.9(9)
C4 C5 C6 120.6(11)
C48 C49 C50 116.9(10)
C24 C25 N5 124.6(9)
C24 C25 C26 120.2(9)
N5 C25 C26 115.2(9)
N8 C40 C39 122.3(10)
C109 C110 C47 120.8(9)
N2 C10 C9 124.6(11)
N8 C36 C37 122.3(9)
N8 C36 C35 117.7(9)
C37 C36 C35 120.0(9)
N5 C21 C22 120.9(11)
C110 C109 C44 122.2(8)
N10 C50 C49 124.2(8)
C6 C7 C100 118.5(11)
C6 C7 C8 116.7(11)
C100 C7 C8 124.8(12)
C102 C103 C17 122.6(10)
C42 C43 C44 118.3(9)
C33 C34 C35 116.2(11)
C33 C34 C106 126.2(11)
C35 C34 C106 117.6(10)
N1 C1 C2 122.6(12)
N2 C6 C7 123.1(9)
N2 C6 C5 116.7(10)
C7 C6 C5 120.2(10)
N7 C31 C32 124.0(11)
C106 C107 C37 122.2(11)
N3 C11 C12 122.1(9)
C103 C102 C14 119.9(10)
C107 C106 C34 122.1(10)
N9 C41 C42 123.3(10)
C38 C37 C36 117.1(9)
C38 C37 C107 124.7(10)
C36 C37 C107 118.1(10)
C3 C2 C1 118.9(10)
C3 C4 C5 118.0(12)
C3 C4 C101 124.3(11)
C5 C4 C101 117.6(11)
C12 C13 C14 117.1(11)
N6 C26 C27 123.1(9)
N6 C26 C25 116.7(9)
C27 C26 C25 120.1(10)
C39 C38 C37 119.4(10)
C10 C9 C8 118.8(11)
C34 C33 C32 121.3(10)
C29 C28 C27 120.4(11)
C43 C42 C41 119.4(11)
C104 C105 C27 120.7(11)
C23 C22 C21 120.2(10)
C25 C24 C23 117.7(11)
C25 C24 C104 118.2(10)
C23 C24 C104 124.1(11)
C26 C27 C28 116.8(11)
C26 C27 C105 118.3(10)
C28 C27 C105 124.9(11)
C9 C8 C7 119.8(12)
C4 C3 C2 120.1(11)
C28 C29 C30 119.2(11)
C100 C101 C4 121.6(13)
C101 C100 C7 121.4(15)
C31 C32 C33 117.9(12)
N6 C30 C29 121.2(12)
C22 C23 C24 119.0(12)
C105 C104 C24 122.2(12)

loop_
_geom_bond_atom_site_label_1
_geom_bond_atom_site_label_2
_geom_bond_distance
W1 O14 1.703(5)
W1 O21 1.894(6)
W1 O60 1.910(6)
W1 O24 1.914(6)
W1 O54 1.921(5)
W1 O46 2.371(5)
W2 O15 1.698(6)
W2 O16 1.891(6)
W2 O60 1.903(5)
W2 O52 1.917(5)
W2 O53 1.917(5)
W2 O46 2.367(5)
W3 O7 1.697(5)
W3 O45 1.882(6)
W3 O36 1.909(6)
W3 O17 1.911(5)
W3 O34 1.919(5)
W3 O47 2.381(5)
W4 O38 1.704(6)
W4 O40 1.892(6)
W4 O52 1.906(5)
W4 O50 1.924(6)
W4 O35 1.930(5)
W4 O51 2.365(5)
W5 O2 1.703(6)
W5 O33 1.879(5)
W5 O53 1.879(5)
W5 O55 1.925(5)
W5 O26 1.936(5)
W5 O37 2.362(6)
W6 O13 1.706(7)
W6 O58 1.897(5)
W6 O21 1.901(6)
W6 O56 1.907(5)
W6 O25 1.922(5)
W6 O49 2.363(5)
W7 O10 1.703(5)
W7 O24 1.889(5)
W7 O55 1.898(6)
W7 O61 1.905(6)
W7 O32 1.918(5)
W7 O37 2.355(5)
W8 O19 1.705(5)
W8 O44 1.889(6)
W8 O43 1.896(5)
W8 O45 1.908(6)
W8 O41 1.945(6)
W8 O27 2.370(5)
W9 O8 1.714(5)
W9 O62 1.883(7)
W9 O32 1.902(5)
W9 O11 1.926(5)
W9 O20 1.946(7)
W9 O9 2.379(5)
W10 O30 1.695(6)
W10 O57 1.906(6)
W10 O56 1.912(5)
W10 O44 1.916(6)
W10 O48 1.931(5)
W10 O49 2.400(5)
W11 O6 1.698(6)
W11 O61 1.886(5)
W11 O58 1.904(6)
W11 O43 1.913(5)
W11 O62 1.934(6)
W11 O27 2.367(5)
W12 O4 1.702(5)
W12 O41 1.867(7)
W12 O17 1.906(5)
W12 O11 1.920(5)
W12 O29 1.926(6)
W12 O9 2.392(5)
W13 O18 1.702(7)
W13 O36 1.892(5)
W13 O40 1.898(6)
W13 O42 1.915(5)
W13 O33 1.927(5)
W13 O47 2.377(6)
W14 O1 1.705(6)
W14 O25 1.898(5)
W14 O54 1.907(6)
W14 O59 1.911(5)
W14 O12 1.921(5)
W14 O31 2.359(6)
W15 O5 1.709(5)
W15 O34 1.872(6)
W15 O57 1.877(6)
W15 O35 1.928(6)
W15 O39 1.930(6)
W15 O51 2.369(5)
W16 O28 1.700(5)
W16 O50 1.897(6)
W16 O16 1.916(6)
W16 O23 1.919(6)
W16 O59 1.927(6)
W16 O31 2.407(5)
W17 O22 1.713(6)
W17 O39 1.886(6)
W17 O48 1.905(5)
W17 O23 1.916(5)
W17 O12 1.933(6)
W17 O31 2.387(5)
W18 O3 1.692(7)
W18 O26 1.893(5)
W18 O42 1.905(5)
W18 O20 1.923(6)
W18 O29 1.934(5)
W18 O9 2.358(6)
P2 O47 1.524(5)
P2 O27 1.532(6)
P2 O37 1.535(5)
P2 O9 1.579(5)
P1 O49 1.523(5)
P1 O51 1.526(6)
P1 O46 1.526(5)
P1 O31 1.567(6)
Cu3 N8 1.963(8)
Cu3 N10 1.976(7)
Cu3 O4W 2.005(7)
Cu3 N9 2.055(8)
Cu3 N7 2.154(8)
Cu2 O2W 1.985(7)
Cu2 O3W 2.008(6)
Cu2 N5 2.008(8)
Cu2 N6 2.035(7)
Cu2 O1W 2.191(10)
Cu1 N4 1.990(7)
Cu1 N2 1.992(8)
Cu1 N3 1.996(8)
Cu1 N1 1.996(8)
N3 C11 1.347(10)
N3 C15 1.357(11)
N4 C16 1.347(11)
N4 C20 1.350(10)
N8 C40 1.341(14)
N8 C36 1.368(11)
N6 C30 1.310(12)
N6 C26 1.350(12)
N2 C10 1.337(11)
N2 C6 1.361(13)
N5 C21 1.329(12)
N5 C25 1.364(12)
N10 C50 1.307(12)
N10 C46 1.366(10)
N9 C41 1.307(13)
N9 C45 1.355(11)
C19 C18 1.362(15)
C19 C20 1.403(14)
C16 C17 1.416(13)
C16 C15 1.427(11)
N7 C31 1.328(14)
N7 C35 1.343(12)
C46 C47 1.396(12)
C46 C45 1.414(13)
N1 C1 1.313(11)
N1 C5 1.376(13)
C15 C14 1.390(14)
C18 C17 1.400(13)
C48 C49 1.380(13)
C48 C47 1.405(15)
C47 C110 1.447(12)
C14 C102 1.421(14)
C14 C13 1.431(12)
C45 C44 1.388(11)
C35 C34 1.428(13)
C35 C36 1.431(14)
C12 C13 1.366(15)
C12 C11 1.386(14)
C39 C40 1.360(14)
C39 C38 1.367(15)
C17 C103 1.381(14)
C44 C43 1.416(14)
C44 C109 1.441(14)
C5 C4 1.396(14)
C5 C6 1.419(13)
C49 C50 1.404(13)
C25 C24 1.361(15)
C25 C26 1.467(13)
C110 C109 1.322(15)
C10 C9 1.368(15)
C36 C37 1.411(13)
C21 C22 1.419(17)
C7 C6 1.404(15)
C7 C100 1.412(19)
C7 C8 1.420(16)
C103 C102 1.371(13)
C43 C42 1.360(14)
C34 C33 1.358(17)
C34 C106 1.440(15)
C1 C2 1.396(16)
C31 C32 1.378(14)
C107 C106 1.316(17)
C107 C37 1.440(14)
C41 C42 1.405(13)
C37 C38 1.394(16)
C2 C3 1.382(18)
C4 C3 1.360(15)
C4 C101 1.433(16)
C26 C27 1.371(13)
C9 C8 1.370(19)
C33 C32 1.382(17)
C28 C29 1.347(18)
C28 C27 1.398(15)
C105 C104 1.349(16)
C105 C27 1.433(16)
C22 C23 1.363(17)
C24 C23 1.397(15)
C24 C104 1.429(16)
C29 C30 1.404(16)
C101 C100 1.349(16)
